data_7052925
loop_
_publ_author_name
'Gasser, Gilles'
'Mari, Cristina'
'Burkart, Michelle'
'Green, Stephen J.'
'Ribas, Joan'
'Stoeckli-Evans, Helen'
'Tucker, James H. R.'

_publ_section_title
;
 Electrochemical, spectroscopic, magnetic and structural studies of
 complexes bearing ferrocenyl ligands of
 N-(3-hydroxypicolinoyl)picolinamide
;
_journal_issue 9
_journal_name_full 'New Journal of Chemistry'
_journal_page_first 1819
_journal_paper_doi 10.1039/c2nj40177k
_journal_volume 36
_journal_year 2012
_chemical_formula_moiety 'C36 H22 Cu2 Fe I2 N6 O8, 1.75(C2 H3 N)'
_chemical_formula_sum 'C39.5 H27.25 Cu2 Fe I2 N7.75 O8'
_chemical_formula_weight 1175.17
_space_group_IT_number 15
_symmetry_cell_setting monoclinic
_symmetry_space_group_name_Hall '-C 2yc'
_symmetry_space_group_name_H-M 'C 1 2/c 1'
_atom_sites_solution_hydrogens geom
_atom_sites_solution_primary direct
_atom_sites_solution_secondary difmap
_audit_creation_method SHELXL-97
_audit_update_record
;
2011-06-03 # Formatted by publCIF
;
_cell_angle_alpha 90.00
_cell_angle_beta 97.344(8)
_cell_angle_gamma 90.00
_cell_formula_units_Z 4
_cell_length_a 21.131(2)
_cell_length_b 15.2094(10)
_cell_length_c 11.9706(12)
_cell_measurement_reflns_used 9980
_cell_measurement_temperature 153(2)
_cell_measurement_theta_max 24.95
_cell_measurement_theta_min 1.94
_cell_volume 3815.7(6)
_computing_cell_refinement X-Area
_computing_data_collection 'X-Area (Stoe & Cie, 2002)'
_computing_data_reduction 'X-RED32 V1.48 (Stoe & Cie, 2002)'
_computing_molecular_graphics 'PLATON (Spek, 2009) and Mercury (Macrae et al., 2006)'
_computing_publication_material 'SHELXL-97, PLATON and Publcif (Westrip, 2010)'
_computing_structure_refinement 'SHELXL-97 (Sheldrick, 2008)'
_computing_structure_solution 'SHELXS-97 (Sheldrick, 2008)'
_diffrn_ambient_temperature 153(2)
_diffrn_detector 'image plate (34 cm diameter)'
_diffrn_detector_type STOE
_diffrn_measured_fraction_theta_full 0.993
_diffrn_measured_fraction_theta_max 0.993
_diffrn_measurement_device '2-circle goniometer'
_diffrn_measurement_device_type 'STOE IPDS 2'
_diffrn_measurement_method '\f + \w scans'
_diffrn_radiation_monochromator 'plane graphite'
_diffrn_radiation_source 'fine-focus sealed tube'
_diffrn_radiation_type MoK\a
_diffrn_radiation_wavelength 0.71073
_diffrn_reflns_av_R_equivalents 0.0691
_diffrn_reflns_av_sigmaI/netI 0.0522
_diffrn_reflns_limit_h_max 24
_diffrn_reflns_limit_h_min -25
_diffrn_reflns_limit_k_max 17
_diffrn_reflns_limit_k_min -17
_diffrn_reflns_limit_l_max 14
_diffrn_reflns_limit_l_min -14
_diffrn_reflns_number 12169
_diffrn_reflns_theta_full 24.98
_diffrn_reflns_theta_max 24.98
_diffrn_reflns_theta_min 1.65
_diffrn_source 'sealed X-ray tube, 12 x 0.4 mm long-fine focus'
_diffrn_standards_decay_% 0
_diffrn_standards_number 0
_exptl_absorpt_coefficient_mu 3.165
_exptl_absorpt_correction_T_max 1.000
_exptl_absorpt_correction_T_min 0.782
_exptl_absorpt_correction_type multi-scan
_exptl_absorpt_process_details 'MULscanABS in PLATON (Spek, 2009)'
_exptl_crystal_colour red
_exptl_crystal_density_diffrn 2.046
_exptl_crystal_density_method 'not measured'
_exptl_crystal_description rod
_exptl_crystal_F_000 2290
_exptl_crystal_size_max 0.40
_exptl_crystal_size_mid 0.10
_exptl_crystal_size_min 0.05
_refine_diff_density_max 0.909
_refine_diff_density_min -0.779
_refine_diff_density_rms 0.142
_refine_ls_extinction_method none
_refine_ls_goodness_of_fit_ref 1.032
_refine_ls_hydrogen_treatment constr
_refine_ls_matrix_type full
_refine_ls_number_parameters 249
_refine_ls_number_reflns 3328
_refine_ls_number_restraints 0
_refine_ls_restrained_S_all 1.032
_refine_ls_R_factor_all 0.0750
_refine_ls_R_factor_gt 0.0529
_refine_ls_shift/su_max 0.000
_refine_ls_shift/su_mean 0.000
_refine_ls_structure_factor_coef Fsqd
_refine_ls_weighting_details 'calc w=1/[\s^2^(Fo^2^)+(0.0588P)^2^+35.3589P] where P=(Fo^2^+2Fc^2^)/3'
_refine_ls_weighting_scheme calc
_refine_ls_wR_factor_gt 0.1233
_refine_ls_wR_factor_ref 0.1323
_reflns_number_gt 2490
_reflns_number_total 3328
_reflns_threshold_expression I>2\s(I)
_cod_data_source_file c2nj40177k.txt
_cod_data_source_block {[Cu2L2][I]2}n
_cod_original_sg_symbol_H-M 'C 2/c'
_cod_original_formula_sum 'C39.50 H27.25 Cu2 Fe I2 N7.75 O8'
_cod_database_code 7052925

loop_
_symmetry_equiv_pos_site_id
_symmetry_equiv_pos_as_xyz
1 x,y,z
2 -x,y,1/2-z
3 -x,-y,-z
4 x,-y,1/2+z
5 1/2+x,1/2+y,z
6 1/2-x,1/2+y,1/2-z
7 1/2-x,1/2-y,-z
8 1/2+x,1/2-y,1/2+z

loop_
_atom_site_aniso_label
_atom_site_aniso_U_11
_atom_site_aniso_U_22
_atom_site_aniso_U_33
_atom_site_aniso_U_23
_atom_site_aniso_U_13
_atom_site_aniso_U_12
I1 0.0514(4) 0.0319(3) 0.0423(3) 0.0007(2) 0.0018(2) -0.0019(3)
Cu1 0.0457(6) 0.0263(5) 0.0337(5) 0.0003(4) -0.0036(4) -0.0039(4)
Fe1 0.0476(10) 0.0360(9) 0.0441(9) 0.0000 -0.0096(8) 0.0000
O1 0.072(4) 0.036(3) 0.043(3) 0.001(3) -0.020(3) 0.000(3)
O2 0.050(4) 0.030(3) 0.041(3) 0.000(2) -0.010(3) -0.001(3)
O3 0.052(4) 0.029(3) 0.032(3) -0.004(2) -0.003(3) -0.005(2)
O4 0.041(3) 0.050(4) 0.043(3) -0.006(3) 0.000(3) 0.008(3)
N1 0.044(4) 0.029(3) 0.035(3) 0.004(3) 0.000(3) -0.006(3)
N2 0.035(4) 0.030(3) 0.031(3) -0.001(3) -0.011(3) -0.003(3)
N3 0.038(4) 0.029(3) 0.034(3) 0.001(3) 0.000(3) 0.001(3)
C1 0.045(5) 0.030(4) 0.038(4) 0.002(3) 0.003(4) -0.004(4)
C2 0.050(5) 0.039(5) 0.036(4) -0.009(4) -0.002(4) -0.007(4)
C3 0.054(6) 0.050(5) 0.038(5) 0.000(4) -0.016(4) -0.004(4)
C4 0.052(5) 0.034(4) 0.036(4) 0.001(3) -0.012(4) -0.003(4)
C5 0.042(4) 0.035(4) 0.032(4) -0.001(3) 0.000(3) 0.001(4)
C6 0.042(5) 0.035(5) 0.040(4) 0.002(4) -0.003(4) -0.008(4)
C7 0.051(5) 0.031(4) 0.028(4) -0.002(3) 0.000(4) 0.000(4)
C8 0.037(4) 0.033(4) 0.035(4) -0.003(3) 0.000(3) -0.003(3)
C9 0.039(5) 0.032(4) 0.036(4) -0.005(3) 0.000(4) -0.003(4)
C10 0.037(4) 0.044(5) 0.030(4) 0.005(3) -0.005(3) -0.004(4)
C11 0.042(5) 0.051(5) 0.031(4) 0.006(4) 0.000(4) -0.004(4)
C12 0.048(5) 0.032(4) 0.038(4) 0.006(4) -0.003(4) -0.006(4)
C13 0.042(5) 0.047(5) 0.034(4) 0.003(4) -0.004(4) -0.012(4)
C14 0.048(5) 0.033(4) 0.044(5) 0.003(4) -0.009(4) -0.001(4)
C15 0.033(5) 0.043(5) 0.055(5) -0.003(4) -0.011(4) 0.002(4)
C16 0.067(7) 0.051(6) 0.056(6) 0.001(5) -0.021(5) 0.009(5)
C17 0.102(9) 0.044(6) 0.051(6) 0.014(5) -0.040(6) -0.010(6)
C18 0.065(6) 0.043(5) 0.035(4) 0.005(4) -0.007(4) -0.001(4)

loop_
_atom_site_label
_atom_site_type_symbol
_atom_site_thermal_displace_type
_atom_site_fract_x
_atom_site_fract_y
_atom_site_fract_z
_atom_site_occupancy
_atom_site_U_iso_or_equiv
_atom_site_calc_flag
_atom_site_refinement_flags
I1 I Uani 0.33247(3) -0.32656(3) -0.02222(4) 1.000 0.0422(2) d .
Cu1 Cu Uani 0.30919(5) -0.15993(6) -0.04505(8) 1.000 0.0360(3) d .
Fe1 Fe Uani 0.50000 0.30599(11) 0.25000 1.000 0.0439(5) d S
O1 O Uani 0.2539(3) 0.0699(4) -0.1908(5) 1.000 0.0527(19) d .
O2 O Uani 0.3391(3) 0.0999(3) 0.0058(5) 1.000 0.0417(19) d .
O3 O Uani 0.4135(3) 0.0959(3) 0.2095(4) 1.000 0.0384(19) d .
O4 O Uani 0.4774(3) 0.0918(4) 0.0689(5) 1.000 0.0451(19) d .
N1 N Uani 0.2650(3) -0.1615(4) -0.2042(5) 1.000 0.0364(19) d .
N2 N Uani 0.3047(3) -0.0340(4) -0.0694(5) 1.000 0.0333(19) d .
N3 N Uani 0.3582(3) -0.1197(4) 0.1042(5) 1.000 0.0341(19) d .
C1 C Uani 0.2476(4) -0.2303(5) -0.2718(7) 1.000 0.038(3) d .
C2 C Uani 0.2140(4) -0.2220(6) -0.3785(7) 1.000 0.042(3) d .
C3 C Uani 0.1980(5) -0.1381(6) -0.4163(7) 1.000 0.049(3) d .
C4 C Uani 0.2147(4) -0.0659(5) -0.3489(7) 1.000 0.042(3) d .
C5 C Uani 0.2483(4) -0.0796(5) -0.2431(7) 1.000 0.037(2) d .
C6 C Uani 0.2695(4) -0.0042(5) -0.1660(7) 1.000 0.040(3) d .
C7 C Uani 0.3358(4) 0.0206(5) 0.0096(6) 1.000 0.037(3) d .
C8 C Uani 0.3676(4) -0.0318(5) 0.1079(7) 1.000 0.035(2) d .
C9 C Uani 0.4026(4) 0.0060(5) 0.2001(6) 1.000 0.036(3) d .
C10 C Uani 0.4254(4) -0.0464(6) 0.2938(6) 1.000 0.038(3) d .
C11 C Uani 0.4129(4) -0.1335(6) 0.2893(7) 1.000 0.042(3) d .
C12 C Uani 0.3803(4) -0.1693(5) 0.1913(7) 1.000 0.040(3) d .
C13 C Uani 0.4484(4) 0.1344(6) 0.1304(7) 1.000 0.042(3) d .
C14 C Uani 0.4457(4) 0.2299(5) 0.1361(7) 1.000 0.043(3) d .
C15 C Uani 0.4060(4) 0.2830(6) 0.1957(8) 1.000 0.045(3) d .
C16 C Uani 0.4204(5) 0.3719(7) 0.1785(9) 1.000 0.061(4) d .
C17 C Uani 0.4680(6) 0.3745(7) 0.1064(9) 1.000 0.070(4) d .
C18 C Uani 0.4842(5) 0.2864(6) 0.0802(7) 1.000 0.049(3) d .
H1A H Uiso 0.25890 -0.28770 -0.24500 1.000 0.0460 c R
H2A H Uiso 0.20240 -0.27210 -0.42390 1.000 0.0510 c R
H3A H Uiso 0.17530 -0.13000 -0.48930 1.000 0.0590 c R
H4A H Uiso 0.20340 -0.00820 -0.37450 1.000 0.0500 c R
H10A H Uiso 0.44910 -0.02110 0.35870 1.000 0.0450 c R
H11A H Uiso 0.42630 -0.17010 0.35230 1.000 0.0500 c R
H12A H Uiso 0.37360 -0.23100 0.18690 1.000 0.0480 c R
H15A H Uiso 0.37490 0.26200 0.23990 1.000 0.0540 c R
H16A H Uiso 0.40150 0.42120 0.20990 1.000 0.0730 c R
H17A H Uiso 0.48620 0.42630 0.07960 1.000 0.0840 c R
H18A H Uiso 0.51530 0.26900 0.03370 1.000 0.0580 c R

loop_
_atom_type_symbol
_atom_type_description
_atom_type_scat_dispersion_real
_atom_type_scat_dispersion_imag
_atom_type_scat_source
C C 0.0033 0.0016 'International Tables Vol C Tables 4.2.6.8 and 6.1.1.4'
H H 0.0000 0.0000 'International Tables Vol C Tables 4.2.6.8 and 6.1.1.4'
Cu Cu 0.3201 1.2651 'International Tables Vol C Tables 4.2.6.8 and 6.1.1.4'
Fe Fe 0.3463 0.8444 'International Tables Vol C Tables 4.2.6.8 and 6.1.1.4'
I I -0.4742 1.8119 'International Tables Vol C Tables 4.2.6.8 and 6.1.1.4'
N N 0.0061 0.0033 'International Tables Vol C Tables 4.2.6.8 and 6.1.1.4'
O O 0.0106 0.0060 'International Tables Vol C Tables 4.2.6.8 and 6.1.1.4'

loop_
_geom_angle_atom_site_label_1
_geom_angle_atom_site_label_2
_geom_angle_atom_site_label_3
_geom_angle
_geom_angle_site_symmetry_1
_geom_angle_site_symmetry_3
_geom_angle_publ_flag
Cu1 I1 Cu1 85.31(3) . 7_545 no
I1 Cu1 N1 98.47(18) . . no
I1 Cu1 N2 171.2(2) . . no
I1 Cu1 N3 97.63(18) . . no
I1 Cu1 I1 94.69(3) . 7_545 no
N1 Cu1 N2 82.0(3) . . no
N1 Cu1 N3 162.7(2) . . no
I1 Cu1 N1 84.36(18) 7_545 . no
N2 Cu1 N3 81.1(2) . . no
I1 Cu1 N2 94.12(19) 7_545 . no
I1 Cu1 N3 100.66(18) 7_545 . no
C14 Fe1 C15 40.9(4) . . no
C14 Fe1 C16 68.6(4) . . no
C14 Fe1 C17 68.2(4) . . no
C14 Fe1 C18 40.6(4) . . no
C14 Fe1 C14 110.4(3) . 2_655 no
C14 Fe1 C15 124.1(4) . 2_655 no
C14 Fe1 C16 157.4(4) . 2_655 no
C14 Fe1 C17 162.1(4) . 2_655 no
C14 Fe1 C18 126.4(4) . 2_655 no
C15 Fe1 C16 40.3(4) . . no
C15 Fe1 C17 67.4(4) . . no
C15 Fe1 C18 68.2(4) . . no
C14 Fe1 C15 124.1(4) 2_655 . no
C15 Fe1 C15 160.3(4) . 2_655 no
C15 Fe1 C16 158.6(4) . 2_655 no
C15 Fe1 C17 123.9(4) . 2_655 no
C15 Fe1 C18 108.7(4) . 2_655 no
C16 Fe1 C17 40.2(5) . . no
C16 Fe1 C18 68.5(4) . . no
C14 Fe1 C16 157.4(4) 2_655 . no
C15 Fe1 C16 158.6(4) 2_655 . no
C16 Fe1 C16 121.4(4) . 2_655 no
C16 Fe1 C17 105.5(4) . 2_655 no
C16 Fe1 C18 120.6(4) . 2_655 no
C17 Fe1 C18 40.9(4) . . no
C14 Fe1 C17 162.1(4) 2_655 . no
C15 Fe1 C17 123.9(4) 2_655 . no
C16 Fe1 C17 105.5(4) 2_655 . no
C17 Fe1 C17 118.9(4) . 2_655 no
C17 Fe1 C18 154.8(4) . 2_655 no
C14 Fe1 C18 126.4(4) 2_655 . no
C15 Fe1 C18 108.7(4) 2_655 . no
C16 Fe1 C18 120.6(4) 2_655 . no
C17 Fe1 C18 154.8(4) 2_655 . no
C18 Fe1 C18 163.2(4) . 2_655 no
C14 Fe1 C15 40.9(4) 2_655 2_655 no
C14 Fe1 C16 68.6(4) 2_655 2_655 no
C14 Fe1 C17 68.2(4) 2_655 2_655 no
C14 Fe1 C18 40.6(4) 2_655 2_655 no
C15 Fe1 C16 40.3(4) 2_655 2_655 no
C15 Fe1 C17 67.4(4) 2_655 2_655 no
C15 Fe1 C18 68.2(4) 2_655 2_655 no
C16 Fe1 C17 40.2(5) 2_655 2_655 no
C16 Fe1 C18 68.5(4) 2_655 2_655 no
C17 Fe1 C18 40.9(4) 2_655 2_655 no
C9 O3 C13 116.9(6) . . no
Cu1 N1 C1 129.6(5) . . no
Cu1 N1 C5 112.5(5) . . no
C1 N1 C5 117.9(7) . . no
Cu1 N2 C6 117.7(5) . . no
Cu1 N2 C7 119.2(5) . . no
C6 N2 C7 123.1(6) . . no
Cu1 N3 C8 112.4(5) . . no
Cu1 N3 C12 127.4(5) . . no
C8 N3 C12 120.2(7) . . no
N1 C1 C2 123.5(7) . . no
C1 C2 C3 117.5(8) . . no
C2 C3 C4 120.6(8) . . no
C3 C4 C5 118.5(7) . . no
N1 C5 C4 122.0(7) . . no
N1 C5 C6 116.4(7) . . no
C4 C5 C6 121.6(7) . . no
O1 C6 N2 128.4(7) . . no
O1 C6 C5 120.9(8) . . no
N2 C6 C5 110.7(6) . . no
O2 C7 N2 127.4(7) . . no
O2 C7 C8 122.3(7) . . no
N2 C7 C8 110.3(6) . . no
N3 C8 C7 116.7(7) . . no
N3 C8 C9 120.1(7) . . no
C7 C8 C9 123.2(7) . . no
O3 C9 C8 123.0(7) . . no
O3 C9 C10 117.1(7) . . no
C8 C9 C10 119.8(7) . . no
C9 C10 C11 118.5(7) . . no
C10 C11 C12 119.4(8) . . no
N3 C12 C11 121.8(7) . . no
O3 C13 O4 122.8(8) . . no
O3 C13 C14 111.0(7) . . no
O4 C13 C14 126.2(8) . . no
Fe1 C14 C13 125.4(6) . . no
Fe1 C14 C15 70.0(5) . . no
Fe1 C14 C18 70.1(5) . . no
C13 C14 C15 128.3(8) . . no
C13 C14 C18 123.9(8) . . no
C15 C14 C18 107.8(7) . . no
Fe1 C15 C14 69.1(5) . . no
Fe1 C15 C16 70.2(6) . . no
C14 C15 C16 108.7(8) . . no
Fe1 C16 C15 69.5(6) . . no
Fe1 C16 C17 69.9(6) . . no
C15 C16 C17 107.6(9) . . no
Fe1 C17 C16 69.9(6) . . no
Fe1 C17 C18 69.2(5) . . no
C16 C17 C18 108.6(9) . . no
Fe1 C18 C14 69.3(5) . . no
Fe1 C18 C17 70.0(6) . . no
C14 C18 C17 107.4(9) . . no
N1 C1 H1A 118.00 . . no
C2 C1 H1A 118.00 . . no
C1 C2 H2A 121.00 . . no
C3 C2 H2A 121.00 . . no
C2 C3 H3A 120.00 . . no
C4 C3 H3A 120.00 . . no
C3 C4 H4A 121.00 . . no
C5 C4 H4A 121.00 . . no
C9 C10 H10A 121.00 . . no
C11 C10 H10A 121.00 . . no
C10 C11 H11A 120.00 . . no
C12 C11 H11A 120.00 . . no
N3 C12 H12A 119.00 . . no
C11 C12 H12A 119.00 . . no
Fe1 C15 H15A 127.00 . . no
C14 C15 H15A 126.00 . . no
C16 C15 H15A 126.00 . . no
Fe1 C16 H16A 126.00 . . no
C15 C16 H16A 126.00 . . no
C17 C16 H16A 126.00 . . no
Fe1 C17 H17A 127.00 . . no
C16 C17 H17A 126.00 . . no
C18 C17 H17A 126.00 . . no
Fe1 C18 H18A 126.00 . . no
C14 C18 H18A 126.00 . . no
C17 C18 H18A 126.00 . . no

loop_
_geom_bond_atom_site_label_1
_geom_bond_atom_site_label_2
_geom_bond_distance
_geom_bond_site_symmetry_2
_geom_bond_publ_flag
I1 Cu1 2.5894(11) . no
I1 Cu1 3.2043(13) 7_545 no
Cu1 N1 2.012(6) . no
Cu1 N2 1.938(6) . no
Cu1 N3 2.041(6) . no
Fe1 C14 2.029(8) . no
Fe1 C15 2.040(9) . no
Fe1 C16 2.049(11) . no
Fe1 C17 2.050(11) . no
Fe1 C18 2.039(8) . no
Fe1 C14 2.029(8) 2_655 no
Fe1 C15 2.040(9) 2_655 no
Fe1 C16 2.049(11) 2_655 no
Fe1 C17 2.050(11) 2_655 no
Fe1 C18 2.039(8) 2_655 no
O1 C6 1.201(10) . no
O2 C7 1.209(9) . no
O3 C9 1.389(9) . no
O3 C13 1.401(10) . no
O4 C13 1.205(11) . no
N1 C1 1.345(10) . no
N1 C5 1.361(10) . no
N2 C6 1.370(10) . no
N2 C7 1.363(10) . no
N3 C8 1.352(10) . no
N3 C12 1.323(10) . no
C1 C2 1.386(12) . no
C2 C3 1.381(13) . no
C3 C4 1.382(12) . no
C4 C5 1.386(12) . no
C5 C6 1.504(11) . no
C7 C8 1.506(11) . no
C8 C9 1.374(11) . no
C9 C10 1.410(11) . no
C10 C11 1.351(13) . no
C11 C12 1.393(12) . no
C13 C14 1.456(12) . no
C14 C15 1.421(12) . no
C14 C18 1.410(13) . no
C15 C16 1.407(14) . no
C16 C17 1.407(16) . no
C17 C18 1.428(14) . no
C1 H1A 0.9500 . no
C2 H2A 0.9500 . no
C3 H3A 0.9500 . no
C4 H4A 0.9500 . no
C10 H10A 0.9500 . no
C11 H11A 0.9500 . no
C12 H12A 0.9500 . no
C15 H15A 0.9500 . no
C16 H16A 0.9500 . no
C17 H17A 0.9500 . no
C18 H18A 0.9500 . no

loop_
_geom_hbond_atom_site_label_D
_geom_hbond_atom_site_label_H
_geom_hbond_atom_site_label_A
_geom_hbond_distance_DH
_geom_hbond_distance_HA
_geom_hbond_distance_DA
_geom_hbond_angle_DHA
_geom_hbond_site_symmetry_A
_geom_hbond_publ_flag
C1 H1A I1 0.9500 2.9700 3.594(8) 124.00 . yes
C1 H1A O1 0.9500 2.3000 3.071(10) 138.00 6_544 yes
C2 H2A O2 0.9500 2.3000 3.238(10) 168.00 6_544 yes
C10 H10A O4 0.9500 2.4000 3.237(10) 146.00 2_655 yes
C12 H12A I1 0.9500 2.9300 3.552(8) 124.00 . yes

loop_
_geom_torsion_atom_site_label_1
_geom_torsion_atom_site_label_2
_geom_torsion_atom_site_label_3
_geom_torsion_atom_site_label_4
_geom_torsion
_geom_torsion_site_symmetry_1
_geom_torsion_site_symmetry_3
_geom_torsion_site_symmetry_4
_geom_torsion_publ_flag
Cu1 I1 Cu1 N1 -84.98(19) 7_545 . . no
Cu1 I1 Cu1 N3 101.44(18) 7_545 . . no
Cu1 I1 Cu1 I1 -0.02(9) 7_545 . 7_545 no
Cu1 I1 Cu1 I1 0.00(6) . 7_545 7_545 no
Cu1 I1 Cu1 N1 -98.07(18) . 7_545 7_545 no
Cu1 I1 Cu1 N2 -179.63(18) . 7_545 7_545 no
Cu1 I1 Cu1 N3 98.68(18) . 7_545 7_545 no
I1 Cu1 N1 C1 6.0(7) . . . no
I1 Cu1 N1 C5 -177.8(5) . . . no
N2 Cu1 N1 C1 177.2(7) . . . no
N2 Cu1 N1 C5 -6.7(5) . . . no
I1 Cu1 N1 C1 -87.9(7) 7_545 . . no
I1 Cu1 N1 C5 88.3(5) 7_545 . . no
N1 Cu1 N2 C6 8.4(6) . . . no
N1 Cu1 N2 C7 -172.1(6) . . . no
N3 Cu1 N2 C6 -175.5(6) . . . no
N3 Cu1 N2 C7 4.0(6) . . . no
I1 Cu1 N2 C6 -75.3(6) 7_545 . . no
I1 Cu1 N2 C7 104.2(6) 7_545 . . no
I1 Cu1 N3 C8 166.0(5) . . . no
I1 Cu1 N3 C12 -13.6(7) . . . no
N2 Cu1 N3 C8 -5.2(5) . . . no
N2 Cu1 N3 C12 175.2(7) . . . no
I1 Cu1 N3 C8 -97.8(5) 7_545 . . no
I1 Cu1 N3 C12 82.6(7) 7_545 . . no
C15 Fe1 C14 C13 -123.4(9) . . . no
C15 Fe1 C14 C18 118.5(7) . . . no
C16 Fe1 C14 C13 -160.3(8) . . . no
C16 Fe1 C14 C15 -36.9(5) . . . no
C16 Fe1 C14 C18 81.6(6) . . . no
C17 Fe1 C14 C13 156.3(9) . . . no
C17 Fe1 C14 C15 -80.3(6) . . . no
C17 Fe1 C14 C18 38.3(6) . . . no
C18 Fe1 C14 C13 118.1(10) . . . no
C18 Fe1 C14 C15 -118.5(7) . . . no
C14 Fe1 C14 C13 -4.5(8) 2_655 . . no
C14 Fe1 C14 C15 118.9(5) 2_655 . . no
C14 Fe1 C14 C18 -122.6(5) 2_655 . . no
C15 Fe1 C14 C13 39.3(9) 2_655 . . no
C15 Fe1 C14 C15 162.7(5) 2_655 . . no
C15 Fe1 C14 C18 -78.8(6) 2_655 . . no
C16 Fe1 C14 C13 78.7(12) 2_655 . . no
C16 Fe1 C14 C15 -157.9(10) 2_655 . . no
C16 Fe1 C14 C18 -39.4(12) 2_655 . . no
C18 Fe1 C14 C13 -47.4(9) 2_655 . . no
C18 Fe1 C14 C15 76.0(6) 2_655 . . no
C18 Fe1 C14 C18 -165.5(6) 2_655 . . no
C14 Fe1 C15 C16 -120.1(8) . . . no
C16 Fe1 C15 C14 120.1(8) . . . no
C17 Fe1 C15 C14 82.3(6) . . . no
C17 Fe1 C15 C16 -37.8(6) . . . no
C18 Fe1 C15 C14 38.0(5) . . . no
C18 Fe1 C15 C16 -82.1(6) . . . no
C14 Fe1 C15 C14 -82.1(6) 2_655 . . no
C14 Fe1 C15 C16 157.9(6) 2_655 . . no
C16 Fe1 C15 C14 156.7(10) 2_655 . . no
C16 Fe1 C15 C16 36.7(13) 2_655 . . no
C17 Fe1 C15 C14 -167.2(5) 2_655 . . no
C17 Fe1 C15 C16 72.8(7) 2_655 . . no
C18 Fe1 C15 C14 -124.4(5) 2_655 . . no
C18 Fe1 C15 C16 115.5(6) 2_655 . . no
C14 Fe1 C16 C15 37.5(6) . . . no
C14 Fe1 C16 C17 -81.2(6) . . . no
C15 Fe1 C16 C17 -118.6(9) . . . no
C17 Fe1 C16 C15 118.6(9) . . . no
C18 Fe1 C16 C15 81.2(6) . . . no
C18 Fe1 C16 C17 -37.5(6) . . . no
C14 Fe1 C16 C15 -54.4(12) 2_655 . . no
C14 Fe1 C16 C17 -173.1(9) 2_655 . . no
C15 Fe1 C16 C15 167.9(9) 2_655 . . no
C15 Fe1 C16 C17 49.3(13) 2_655 . . no
C16 Fe1 C16 C15 -165.2(6) 2_655 . . no
C16 Fe1 C16 C17 76.2(7) 2_655 . . no
C17 Fe1 C16 C15 -124.7(6) 2_655 . . no
C17 Fe1 C16 C17 116.7(7) 2_655 . . no
C18 Fe1 C16 C15 -83.1(7) 2_655 . . no
C18 Fe1 C16 C17 158.3(6) 2_655 . . no
C14 Fe1 C17 C16 82.2(7) . . . no
C14 Fe1 C17 C18 -38.0(6) . . . no
C15 Fe1 C17 C16 37.9(6) . . . no
C15 Fe1 C17 C18 -82.3(7) . . . no
C16 Fe1 C17 C18 -120.2(9) . . . no
C18 Fe1 C17 C16 120.2(9) . . . no
C15 Fe1 C17 C16 -160.5(6) 2_655 . . no
C15 Fe1 C17 C18 79.3(7) 2_655 . . no
C16 Fe1 C17 C16 -120.7(7) 2_655 . . no
C16 Fe1 C17 C18 119.2(7) 2_655 . . no
C17 Fe1 C17 C16 -79.6(8) 2_655 . . no
C17 Fe1 C17 C18 160.3(6) 2_655 . . no
C18 Fe1 C17 C16 -48.4(13) 2_655 . . no
C18 Fe1 C17 C18 -168.5(9) 2_655 . . no
C14 Fe1 C18 C17 118.5(9) . . . no
C15 Fe1 C18 C14 -38.3(5) . . . no
C15 Fe1 C18 C17 80.3(7) . . . no
C16 Fe1 C18 C14 -81.7(6) . . . no
C16 Fe1 C18 C17 36.8(7) . . . no
C17 Fe1 C18 C14 -118.5(9) . . . no
C14 Fe1 C18 C14 78.8(6) 2_655 . . no
C14 Fe1 C18 C17 -162.7(6) 2_655 . . no
C15 Fe1 C18 C14 120.9(5) 2_655 . . no
C15 Fe1 C18 C17 -120.5(7) 2_655 . . no
C16 Fe1 C18 C14 163.6(5) 2_655 . . no
C16 Fe1 C18 C17 -77.9(8) 2_655 . . no
C17 Fe1 C18 C14 -162.4(9) 2_655 . . no
C17 Fe1 C18 C17 -43.9(13) 2_655 . . no
C13 O3 C9 C8 -63.1(11) . . . no
C13 O3 C9 C10 121.3(8) . . . no
C9 O3 C13 O4 -12.6(11) . . . no
C9 O3 C13 C14 169.0(7) . . . no
Cu1 N1 C1 C2 176.3(6) . . . no
C5 N1 C1 C2 0.3(12) . . . no
Cu1 N1 C5 C4 -177.0(7) . . . no
Cu1 N1 C5 C6 4.3(9) . . . no
C1 N1 C5 C4 -0.3(12) . . . no
C1 N1 C5 C6 -179.0(7) . . . no
Cu1 N2 C6 O1 169.7(7) . . . no
Cu1 N2 C6 C5 -8.0(9) . . . no
C7 N2 C6 O1 -9.7(14) . . . no
C7 N2 C6 C5 172.6(7) . . . no
Cu1 N2 C7 O2 177.9(7) . . . no
Cu1 N2 C7 C8 -2.0(9) . . . no
C6 N2 C7 O2 -2.7(13) . . . no
C6 N2 C7 C8 177.5(7) . . . no
Cu1 N3 C8 C7 5.8(9) . . . no
Cu1 N3 C8 C9 -176.7(6) . . . no
C12 N3 C8 C7 -174.6(7) . . . no
C12 N3 C8 C9 2.9(12) . . . no
Cu1 N3 C12 C11 -179.6(6) . . . no
C8 N3 C12 C11 0.8(12) . . . no
N1 C1 C2 C3 0.1(13) . . . no
C1 C2 C3 C4 -0.6(14) . . . no
C2 C3 C4 C5 0.6(14) . . . no
C3 C4 C5 N1 -0.1(13) . . . no
C3 C4 C5 C6 178.5(8) . . . no
N1 C5 C6 O1 -175.9(8) . . . no
N1 C5 C6 N2 2.1(10) . . . no
C4 C5 C6 O1 5.4(13) . . . no
C4 C5 C6 N2 -176.7(8) . . . no
O2 C7 C8 N3 177.4(8) . . . no
O2 C7 C8 C9 -0.1(13) . . . no
N2 C7 C8 N3 -2.7(10) . . . no
N2 C7 C8 C9 179.8(8) . . . no
N3 C8 C9 O3 -179.4(7) . . . no
N3 C8 C9 C10 -3.9(12) . . . no
C7 C8 C9 O3 -2.1(13) . . . no
C7 C8 C9 C10 173.5(8) . . . no
O3 C9 C10 C11 176.9(7) . . . no
C8 C9 C10 C11 1.1(12) . . . no
C9 C10 C11 C12 2.5(12) . . . no
C10 C11 C12 N3 -3.6(13) . . . no
O3 C13 C14 Fe1 80.8(9) . . . no
O3 C13 C14 C15 -10.7(12) . . . no
O3 C13 C14 C18 169.3(8) . . . no
O4 C13 C14 Fe1 -97.6(10) . . . no
O4 C13 C14 C15 170.9(9) . . . no
O4 C13 C14 C18 -9.1(14) . . . no
Fe1 C14 C15 C16 59.3(7) . . . no
C13 C14 C15 Fe1 119.8(9) . . . no
C13 C14 C15 C16 179.1(9) . . . no
C18 C14 C15 Fe1 -60.2(6) . . . no
C18 C14 C15 C16 -0.9(11) . . . no
Fe1 C14 C18 C17 -59.9(7) . . . no
C13 C14 C18 Fe1 -119.9(8) . . . no
C13 C14 C18 C17 -179.8(9) . . . no
C15 C14 C18 Fe1 60.1(6) . . . no
C15 C14 C18 C17 0.3(10) . . . no
Fe1 C15 C16 C17 59.9(8) . . . no
C14 C15 C16 Fe1 -58.6(6) . . . no
C14 C15 C16 C17 1.2(11) . . . no
Fe1 C16 C17 C18 58.5(7) . . . no
C15 C16 C17 Fe1 -59.6(7) . . . no
C15 C16 C17 C18 -1.1(12) . . . no
Fe1 C17 C18 C14 59.5(6) . . . no
C16 C17 C18 Fe1 -59.0(8) . . . no
C16 C17 C18 C14 0.5(12) . . . no
